data_7061228
loop_
_publ_author_name
'Costa, Let\'icia D.'
'Guieu, Samuel'
'Faustino, Maria do Amparo F.'
'Tom\'e, Augusto C.'

_publ_section_title
;
 Straightforward synthesis of thiazolo[5,4-c]isoquinolines from
 dithiooxamide and 2-halobenzaldehydes
;
_journal_issue 8
_journal_name_full 'New Journal of Chemistry'
_journal_page_first 3602
_journal_page_last 3615
_journal_paper_doi 10.1039/D1NJ05536D
_journal_volume 46
_journal_year 2022
_chemical_formula_moiety 'C16 H F9 N2 S'
_chemical_formula_sum 'C16 H F9 N2 S'
_chemical_formula_weight 424.25
_chemical_name_systematic 6,7,8,9-tetrafluoro-2-(perfluorophenyl)thiazolo[5,4-c]isoquinoline
_space_group_crystal_system monoclinic
_space_group_IT_number 14
_space_group_name_Hall '-P 2ybc'
_space_group_name_H-M_alt 'P 1 21/c 1'
_atom_sites_solution_hydrogens geom
_atom_sites_solution_primary direct
_atom_sites_solution_secondary difmap
_audit_creation_method SHELXL-2018/3
_audit_update_record
;
2021-07-29 deposited with the CCDC.	2022-01-20 downloaded from the CCDC.
;
_cell_angle_alpha 90
_cell_angle_beta 104.017(5)
_cell_angle_gamma 90
_cell_formula_units_Z 4
_cell_length_a 13.3364(18)
_cell_length_b 5.0810(7)
_cell_length_c 21.565(3)
_cell_measurement_reflns_used 2842
_cell_measurement_temperature 150(2)
_cell_measurement_theta_max 24.93
_cell_measurement_theta_min 2.78
_cell_volume 1417.8(3)
_computing_cell_refinement 'Bruker SAINT'
_computing_data_collection 'Bruker APEX2'
_computing_data_reduction 'Bruker SAINT'
_computing_molecular_graphics 'Bruker SHELXTL'
_computing_publication_material 'Bruker SHELXTL'
_computing_structure_refinement 'SHELXL-2018/3 (Sheldrick, 2018)'
_computing_structure_solution 'SHELXS-97 (Sheldrick 2008)'
_diffrn_ambient_temperature 150(2)
_diffrn_measured_fraction_theta_full 1.000
_diffrn_measured_fraction_theta_max 0.997
_diffrn_measurement_device_type 'Bruker APEX-II CCD'
_diffrn_measurement_method '\f and \w scans'
_diffrn_radiation_type MoK\a
_diffrn_radiation_wavelength 0.71073
_diffrn_reflns_av_R_equivalents 0.0652
_diffrn_reflns_av_unetI/netI 0.0519
_diffrn_reflns_Laue_measured_fraction_full 1.000
_diffrn_reflns_Laue_measured_fraction_max 0.997
_diffrn_reflns_limit_h_max 17
_diffrn_reflns_limit_h_min -17
_diffrn_reflns_limit_k_max 6
_diffrn_reflns_limit_k_min -6
_diffrn_reflns_limit_l_max 18
_diffrn_reflns_limit_l_min -28
_diffrn_reflns_number 21657
_diffrn_reflns_point_group_measured_fraction_full 1.000
_diffrn_reflns_point_group_measured_fraction_max 0.997
_diffrn_reflns_theta_full 25.242
_diffrn_reflns_theta_max 28.335
_diffrn_reflns_theta_min 1.574
_exptl_absorpt_coefficient_mu 0.344
_exptl_absorpt_correction_type none
_exptl_crystal_colour yellow
_exptl_crystal_density_diffrn 1.988
_exptl_crystal_description flake
_exptl_crystal_F_000 832
_exptl_crystal_recrystallization_method 'Re-crystallisation from solvent'
_exptl_crystal_size_max 0.400
_exptl_crystal_size_mid 0.200
_exptl_crystal_size_min 0.050
_exptl_transmission_factor_max 0.7457
_exptl_transmission_factor_min 0.6478
_refine_diff_density_max 2.532
_refine_diff_density_min -1.012
_refine_diff_density_rms 0.143
_refine_ls_extinction_method none
_refine_ls_goodness_of_fit_ref 1.103
_refine_ls_hydrogen_treatment constr
_refine_ls_matrix_type full
_refine_ls_number_parameters 248
_refine_ls_number_reflns 3526
_refine_ls_number_restraints 0
_refine_ls_restrained_S_all 1.103
_refine_ls_R_factor_all 0.1116
_refine_ls_R_factor_gt 0.0844
_refine_ls_shift/su_max 0.000
_refine_ls_shift/su_mean 0.000
_refine_ls_structure_factor_coef Fsqd
_refine_ls_weighting_details 'w=1/[\s^2^(Fo^2^)+(0.1400P)^2^+3.4167P] where P=(Fo^2^+2Fc^2^)/3'
_refine_ls_weighting_scheme calc
_refine_ls_wR_factor_gt 0.2396
_refine_ls_wR_factor_ref 0.2635
_reflns_Friedel_coverage 0.000
_reflns_number_gt 2491
_reflns_number_total 3526
_reflns_threshold_expression 'I > 2\s(I)'
_cod_data_source_file d1nj05536d2.cif
_cod_data_source_block shelx_CCDC9
_cod_depositor_comments 'Adding full bibliography for 7061219--7061230.cif.'
_cod_original_sg_symbol_H-M 'P 21/c'
_cod_database_code 7061228
_shelx_shelxl_version_number 2018/3
_shelx_space_group_comment
;
The symmetry employed for this shelxl refinement is uniquely defined
by the following loop, which should always be used as a source of
symmetry information in preference to the above space-group names.
They are only intended as comments.
;
_shelx_estimated_absorpt_t_min 0.875
_shelx_estimated_absorpt_t_max 0.983

loop_
_space_group_symop_operation_xyz
'x, y, z'
'-x, y+1/2, -z+1/2'
'-x, -y, -z'
'x, -y-1/2, z-1/2'

loop_
_atom_site_label
_atom_site_type_symbol
_atom_site_fract_x
_atom_site_fract_y
_atom_site_fract_z
_atom_site_U_iso_or_equiv
_atom_site_adp_type
_atom_site_occupancy
_atom_site_site_symmetry_order
_atom_site_calc_flag
_atom_site_refinement_flags_posn
_atom_site_refinement_flags_adp
_atom_site_refinement_flags_occupancy
_atom_site_disorder_assembly
_atom_site_disorder_group
S01 S 0.64353(10) 0.1201(2) 0.95603(6) 0.0321(4) Uani 1 1 d . . . . .
F13 F 1.0441(2) 0.6052(5) 0.87760(13) 0.0331(7) Uani 1 1 d . . . . .
F15 F 0.8490(2) -0.1263(5) 0.78426(12) 0.0315(7) Uani 1 1 d . . . . .
F12 F 0.9251(2) 0.6687(5) 0.95825(13) 0.0295(6) Uani 1 1 d . . . . .
2 N 0.7671(3) 0.5058(7) 1.00528(17) 0.0219(7) Uani 1 1 d . . . . .
F05 F 0.8118(2) 1.1859(6) 1.19318(13) 0.0314(6) Uani 1 1 d . . . . .
F16 F 0.7240(2) -0.0712(6) 0.86261(14) 0.0383(7) Uani 1 1 d . . . . .
C08 C 0.6947(3) 0.4828(8) 1.03936(19) 0.0196(8) Uani 1 1 d . . . . .
F04 F 0.6619(2) 1.0720(6) 1.25200(14) 0.0380(7) Uani 1 1 d . . . . .
F06 F 0.8330(2) 0.9162(5) 1.09046(12) 0.0272(6) Uani 1 1 d . . . . .
C01 C 0.5394(3) 0.3793(8) 1.1016(2) 0.0238(9) Uani 1 1 d . . . . .
H01 H 0.487168 0.342718 1.123500 0.029 Uiso 1 1 calc R U . . .
F14 F 1.0111(2) 0.2074(6) 0.79142(12) 0.0322(6) Uani 1 1 d . . . . .
C10 C 0.7514(3) 0.3265(8) 0.9594(2) 0.0216(8) Uani 1 1 d . . . . .
C06 C 0.7579(3) 0.8489(8) 1.11807(19) 0.0207(8) Uani 1 1 d . . . . .
F03 F 0.5253(2) 0.6759(6) 1.20748(15) 0.0408(8) Uani 1 1 d . . . . .
C09 C 0.6145(3) 0.2627(8) 1.01588(19) 0.0190(8) Uiso 1 1 d . . . . .
C12 C 0.9022(3) 0.4670(9) 0.9167(2) 0.0236(9) Uani 1 1 d . . . . .
C07 C 0.6888(3) 0.6422(8) 1.09354(19) 0.0215(8) Uani 1 1 d . . . . .
C04 C 0.6681(4) 0.9274(9) 1.2010(2) 0.0265(9) Uani 1 1 d . . . . .
1 N 0.5427(3) 0.2320(9) 1.0498(2) 0.0370(10) Uani 1 1 d . . . . .
C05 C 0.7474(3) 0.9897(9) 1.1706(2) 0.0236(9) Uani 1 1 d . . . . .
C15 C 0.8669(4) 0.0694(8) 0.8275(2) 0.0247(9) Uani 1 1 d . . . . .
C14 C 0.9494(3) 0.2351(9) 0.83052(19) 0.0245(9) Uani 1 1 d . . . . .
C11 C 0.8183(3) 0.3002(8) 0.9152(2) 0.0220(8) Uani 1 1 d . . . . .
C02 C 0.6096(3) 0.5836(8) 1.1246(2) 0.0236(9) Uani 1 1 d . . . . .
C03 C 0.6009(3) 0.7304(9) 1.1786(2) 0.0275(10) Uani 1 1 d . . . . .
C13 C 0.9664(3) 0.4373(8) 0.8753(2) 0.0233(9) Uani 1 1 d . . . . .
C16 C 0.8032(3) 0.1019(8) 0.8686(2) 0.0225(9) Uani 1 1 d . . . . .

loop_
_atom_site_aniso_label
_atom_site_aniso_U_11
_atom_site_aniso_U_22
_atom_site_aniso_U_33
_atom_site_aniso_U_23
_atom_site_aniso_U_13
_atom_site_aniso_U_12
S01 0.0326(7) 0.0294(6) 0.0352(7) -0.0031(5) 0.0098(5) -0.0023(5)
F13 0.0291(14) 0.0344(15) 0.0395(16) 0.0012(12) 0.0151(12) -0.0108(12)
F15 0.0392(16) 0.0330(15) 0.0241(13) -0.0092(11) 0.0115(11) -0.0046(12)
F12 0.0343(15) 0.0243(13) 0.0325(14) -0.0054(11) 0.0132(11) -0.0047(11)
2 0.0222(18) 0.0194(16) 0.0242(17) 0.0012(14) 0.0059(14) -0.0018(14)
F05 0.0312(14) 0.0327(15) 0.0308(14) -0.0108(12) 0.0084(11) -0.0072(12)
F16 0.0412(17) 0.0371(16) 0.0386(16) -0.0070(13) 0.0135(13) -0.0149(13)
C08 0.0191(19) 0.0161(18) 0.0233(19) 0.0021(15) 0.0047(16) -0.0009(15)
F04 0.0396(16) 0.0444(17) 0.0347(15) -0.0173(13) 0.0184(13) -0.0054(13)
F06 0.0260(13) 0.0279(13) 0.0282(13) -0.0044(10) 0.0079(11) -0.0076(10)
C01 0.0184(19) 0.022(2) 0.034(2) 0.0028(17) 0.0124(17) -0.0007(16)
F14 0.0307(14) 0.0408(16) 0.0297(14) 0.0012(12) 0.0163(11) 0.0008(12)
C10 0.022(2) 0.0183(19) 0.024(2) 0.0036(16) 0.0061(16) -0.0007(16)
C06 0.0204(19) 0.0212(19) 0.0208(19) 0.0008(16) 0.0055(16) 0.0004(16)
F03 0.0392(17) 0.0461(18) 0.0461(17) -0.0092(14) 0.0276(14) -0.0082(14)
C12 0.026(2) 0.022(2) 0.024(2) 0.0020(16) 0.0095(17) 0.0008(17)
C07 0.020(2) 0.0215(19) 0.0219(19) 0.0039(16) 0.0037(16) 0.0024(16)
C04 0.027(2) 0.030(2) 0.024(2) -0.0059(17) 0.0086(17) 0.0011(18)
1 0.031(2) 0.038(2) 0.045(2) 0.005(2) 0.0154(19) -0.0009(18)
C05 0.024(2) 0.024(2) 0.0216(19) -0.0024(16) 0.0024(16) 0.0013(17)
C15 0.032(2) 0.023(2) 0.0197(19) -0.0003(16) 0.0056(17) 0.0035(17)
C14 0.025(2) 0.029(2) 0.0195(19) 0.0045(17) 0.0049(16) 0.0040(18)
C11 0.025(2) 0.0191(19) 0.0221(19) 0.0063(16) 0.0051(16) 0.0034(16)
C02 0.020(2) 0.023(2) 0.028(2) 0.0025(17) 0.0057(17) 0.0009(16)
C03 0.025(2) 0.032(2) 0.029(2) 0.0002(19) 0.0127(18) -0.0010(18)
C13 0.021(2) 0.023(2) 0.027(2) 0.0061(17) 0.0085(17) 0.0008(16)
C16 0.024(2) 0.0212(19) 0.022(2) 0.0018(16) 0.0061(16) -0.0026(16)

loop_
_atom_type_symbol
_atom_type_description
_atom_type_scat_dispersion_real
_atom_type_scat_dispersion_imag
_atom_type_scat_source
C C 0.0030 0.0020 'International Tables Vol C Tables 4.2.6.8 and 6.1.1.4'
H H 0.0000 0.0000 'International Tables Vol C Tables 4.2.6.8 and 6.1.1.4'
N N 0.0060 0.0030 'International Tables Vol C Tables 4.2.6.8 and 6.1.1.4'
F F 0.0170 0.0100 'International Tables Vol C Tables 4.2.6.8 and 6.1.1.4'
S S 0.1250 0.1230 'International Tables Vol C Tables 4.2.6.8 and 6.1.1.4'

loop_
_geom_angle_atom_site_label_1
_geom_angle_atom_site_label_2
_geom_angle_atom_site_label_3
_geom_angle
_geom_angle_site_symmetry_1
_geom_angle_site_symmetry_3
_geom_angle_publ_flag
C09 S01 C10 93.0(2) . . ?
C10 2 C08 110.0(3) . . ?
2 C08 C07 125.4(4) . . ?
2 C08 C09 114.4(3) . . ?
C07 C08 C09 120.2(4) . . ?
1 C01 C02 123.2(4) . . ?
2 C10 C11 122.7(4) . . ?
2 C10 S01 114.7(3) . . ?
C11 C10 S01 122.6(3) . . ?
F06 C06 C05 118.2(4) . . ?
F06 C06 C07 121.2(4) . . ?
C05 C06 C07 120.6(4) . . ?
1 C09 C08 115.6(4) . . ?
1 C09 S01 136.5(4) . . ?
C08 C09 S01 107.9(3) . . ?
F12 C12 C13 115.9(4) . . ?
F12 C12 C11 121.8(4) . . ?
C13 C12 C11 122.4(4) . . ?
C06 C07 C02 118.3(4) . . ?
C06 C07 C08 124.3(4) . . ?
C02 C07 C08 117.4(4) . . ?
F04 C04 C03 122.1(4) . . ?
F04 C04 C05 117.5(4) . . ?
C03 C04 C05 120.4(4) . . ?
C09 1 C01 123.6(4) . . ?
F05 C05 C06 120.5(4) . . ?
F05 C05 C04 119.2(4) . . ?
C06 C05 C04 120.3(4) . . ?
F15 C15 C14 119.4(4) . . ?
F15 C15 C16 120.1(4) . . ?
C14 C15 C16 120.5(4) . . ?
F14 C14 C15 121.4(4) . . ?
F14 C14 C13 120.0(4) . . ?
C15 C14 C13 118.6(4) . . ?
C12 C11 C16 115.2(4) . . ?
C12 C11 C10 122.8(4) . . ?
C16 C11 C10 122.0(4) . . ?
C01 C02 C03 120.1(4) . . ?
C01 C02 C07 120.0(4) . . ?
C03 C02 C07 120.0(4) . . ?
F03 C03 C04 119.7(4) . . ?
F03 C03 C02 119.8(4) . . ?
C04 C03 C02 120.5(4) . . ?
F13 C13 C12 120.1(4) . . ?
F13 C13 C14 119.6(4) . . ?
C12 C13 C14 120.4(4) . . ?
F16 C16 C15 116.6(4) . . ?
F16 C16 C11 120.5(4) . . ?
C15 C16 C11 122.9(4) . . ?

loop_
_geom_bond_atom_site_label_1
_geom_bond_atom_site_label_2
_geom_bond_distance
_geom_bond_site_symmetry_2
_geom_bond_publ_flag
S01 C09 1.607(4) . ?
S01 C10 1.768(4) . ?
F13 C13 1.334(5) . ?
F15 C15 1.345(5) . ?
F12 C12 1.347(5) . ?
2 C10 1.324(6) . ?
2 C08 1.353(5) . ?
F05 C05 1.329(5) . ?
F16 C16 1.356(5) . ?
C08 C07 1.439(6) . ?
C08 C09 1.546(6) . ?
F04 C04 1.341(5) . ?
F06 C06 1.329(5) . ?
C01 1 1.355(6) . ?
C01 C02 1.405(6) . ?
F14 C14 1.321(5) . ?
C10 C11 1.460(6) . ?
C06 C05 1.374(6) . ?
C06 C07 1.413(6) . ?
F03 C03 1.337(5) . ?
C09 1 1.346(6) . ?
C12 C13 1.386(6) . ?
C12 C11 1.399(6) . ?
C07 C02 1.413(6) . ?
C04 C03 1.353(7) . ?
C04 C05 1.410(6) . ?
C15 C14 1.374(6) . ?
C15 C16 1.377(6) . ?
C14 C13 1.390(6) . ?
C11 C16 1.403(6) . ?
C02 C03 1.411(6) . ?
